data_7012916
loop_
_publ_author_name
'Grundy, Joanna'
'Coles, Martyn P.'
'Hitchcock, Peter B.'

_publ_section_title
;
 Synthesis and coordination chemistry of neutral
 phospha(iii)guanidines. Formation of
 1-aza-3-phospha-4-metallacyclobut-1-ene rings at group 6
 metalsElectronic supplementary information (ESI) available: an ORTEP
 representation and bond lengths and angles for 3a; crystal structure
 and refinement data, bond lengths and angles and an ORTEP
 representation of the molecular structure of Mo(CO)4(pip)2. See
 http://www.rsc.org/suppdata/dt/b3/b302554c/
;
_journal_issue 12
_journal_name_full 'Dalton Transactions'
_journal_page_first 2573
_journal_paper_doi 10.1039/b302554c
_journal_year 2003
_chemical_compound_source 'synthesis as described'
_chemical_formula_moiety 'C25 H33 N2 P1'
_chemical_formula_sum 'C25 H33 N2 P'
_chemical_formula_weight 392.5
_chemical_name_common '[Ph2PC(NHCy)(NCy)]'
_chemical_name_systematic
;
?
;
_space_group_IT_number 19
_symmetry_cell_setting orthorhombic
_symmetry_Int_Tables_number 19
_symmetry_space_group_name_Hall 'P 2ac 2ab'
_symmetry_space_group_name_H-M 'P 21 21 21'
_atom_sites_solution_hydrogens geom
_atom_sites_solution_primary direct
_atom_sites_solution_secondary difmap
_audit_conform_dict_location ftp://ftp.iucr.org/pub/cif_core.dic
_audit_conform_dict_name cif_core.dic
_audit_conform_dict_version 2.2
_audit_creation_date 2002-07-23T16:39:30-00:00
_audit_creation_method 'WinGX routine CIF_UPDATE'
_cell_angle_alpha 90
_cell_angle_beta 90
_cell_angle_gamma 90
_cell_formula_units_Z 4
_cell_length_a 9.0943(2)
_cell_length_b 11.6147(2)
_cell_length_c 21.0144(4)
_cell_measurement_reflns_used 6473
_cell_measurement_temperature 173(2)
_cell_measurement_theta_max 24.713
_cell_measurement_theta_min 3.705
_cell_measurement_wavelength 0.71073
_cell_volume 2219.70(8)
_computing_cell_refinement 'HKL Scalepack (Otwinowski & Minor 1997)'
_computing_data_collection 'Collect (Nonius BV, 1997-2000)'
_computing_data_reduction 'HKL Denzo and Scalepack (Otwinowski & Minor 1997)'
_computing_molecular_graphics 'Ortep-3 for Windows (Farrugia, 1997)'
_computing_publication_material 'WinGX publication routines (Farrugia, 1999)'
_computing_structure_refinement 'SHELXL-97 (Sheldrick, 1997)'
_computing_structure_solution 'SHELXS-97 (Sheldrick, 1997)'
_diffrn_ambient_temperature 173(2)
_diffrn_measured_fraction_theta_full 0.956
_diffrn_measured_fraction_theta_max 0.956
_diffrn_measurement_device '95mm CCD camera on \k-goniostat'
_diffrn_measurement_device_type KappaCCD
_diffrn_measurement_method CCD
_diffrn_radiation_monochromator graphite
_diffrn_radiation_probe x-ray
_diffrn_radiation_type MoK\a
_diffrn_radiation_wavelength 0.71073
_diffrn_reflns_av_R_equivalents 0.0524
_diffrn_reflns_av_unetI/netI 0.0442
_diffrn_reflns_limit_h_max 8
_diffrn_reflns_limit_h_min -10
_diffrn_reflns_limit_k_max 11
_diffrn_reflns_limit_k_min -13
_diffrn_reflns_limit_l_max 21
_diffrn_reflns_limit_l_min -24
_diffrn_reflns_number 11636
_diffrn_reflns_theta_full 24.71
_diffrn_reflns_theta_max 24.71
_diffrn_reflns_theta_min 3.88
_exptl_absorpt_coefficient_mu 0.136
_exptl_absorpt_correction_type none
_exptl_crystal_colour colourless
_exptl_crystal_density_diffrn 1.175
_exptl_crystal_density_method 'not measured'
_exptl_crystal_description prism
_exptl_crystal_F_000 848
_exptl_crystal_size_max 0.3
_exptl_crystal_size_mid 0.3
_exptl_crystal_size_min 0.15
_refine_diff_density_max 0.195
_refine_diff_density_min -0.219
_refine_diff_density_rms 0.035
_refine_ls_abs_structure_details 'Flack H D (1983), Acta Cryst. A39, 876-881'
_refine_ls_abs_structure_Flack -0.06(8)
_refine_ls_extinction_method none
_refine_ls_goodness_of_fit_ref 1.045
_refine_ls_hydrogen_treatment 'H1 refined; others riding'
_refine_ls_matrix_type full
_refine_ls_number_parameters 257
_refine_ls_number_reflns 3593
_refine_ls_number_restraints 0
_refine_ls_restrained_S_all 1.045
_refine_ls_R_factor_all 0.0406
_refine_ls_R_factor_gt 0.0351
_refine_ls_shift/su_max 0.001
_refine_ls_shift/su_mean 0
_refine_ls_structure_factor_coef Fsqd
_refine_ls_weighting_details 'calc w=1/[\s^2^(Fo^2^)+(0.0266P)^2^+0.6137P] where P=(Fo^2^+2Fc^2^)/3'
_refine_ls_weighting_scheme calc
_refine_ls_wR_factor_gt 0.0751
_refine_ls_wR_factor_ref 0.0778
_reflns_number_gt 3315
_reflns_number_total 3593
_reflns_threshold_expression >2sigma(I)
_cod_data_source_file b302554c.txt
_cod_data_source_block mpc-1a(jul702)
_cod_original_sg_symbol_H-M P2(1)2(1)2(1)
_cod_original_formula_sum 'C25 H33 N2 P1'
_cod_database_code 7012916

loop_
_symmetry_equiv_pos_as_xyz
'x, y, z'
'-x+1/2, -y, z+1/2'
'x+1/2, -y+1/2, -z'
'-x, y+1/2, -z+1/2'

loop_
_atom_site_label
_atom_site_type_symbol
_atom_site_fract_x
_atom_site_fract_y
_atom_site_fract_z
_atom_site_U_iso_or_equiv
_atom_site_adp_type
_atom_site_occupancy
_atom_site_symmetry_multiplicity
_atom_site_calc_flag
_atom_site_refinement_flags
_atom_site_disorder_assembly
_atom_site_disorder_group
P P 0.47798(6) 0.05920(4) 0.83780(2) 0.02229(13) Uani 1 1 d . . .
N1 N 0.2618(2) -0.09551(13) 0.80166(8) 0.0246(4) Uani 1 1 d . . .
H1 H 0.322(3) -0.1072(18) 0.7710(11) 0.035(6) Uiso 1 1 d . . .
N2 N 0.2132(2) -0.00246(14) 0.89606(7) 0.0243(4) Uani 1 1 d . . .
C1 C 0.2992(2) -0.01944(14) 0.84839(8) 0.0209(4) Uani 1 1 d . . .
C2 C 0.5266(3) 0.02287(15) 0.75558(8) 0.0240(4) Uani 1 1 d . . .
C3 C 0.4703(3) 0.09429(17) 0.70825(9) 0.0330(5) Uani 1 1 d . . .
H3 H 0.4086 0.157 0.7197 0.04 Uiso 1 1 calc R . .
C4 C 0.5031(3) 0.07509(19) 0.64473(9) 0.0411(6) Uani 1 1 d . . .
H4 H 0.462 0.1234 0.6129 0.049 Uiso 1 1 calc R . .
C5 C 0.5947(3) -0.0137(2) 0.62776(10) 0.0415(6) Uani 1 1 d . . .
H5 H 0.6184 -0.026 0.5843 0.05 Uiso 1 1 calc R . .
C6 C 0.6521(3) -0.0846(2) 0.67369(10) 0.0452(6) Uani 1 1 d . . .
H6 H 0.7155 -0.1459 0.6619 0.054 Uiso 1 1 calc R . .
C7 C 0.6179(3) -0.06722(18) 0.73746(9) 0.0341(5) Uani 1 1 d . . .
H7 H 0.6572 -0.1174 0.7689 0.041 Uiso 1 1 calc R . .
C8 C 0.6000(2) -0.03235(15) 0.88517(8) 0.0215(4) Uani 1 1 d . . .
C9 C 0.7504(3) -0.00734(17) 0.88540(9) 0.0275(5) Uani 1 1 d . . .
H9 H 0.7872 0.0506 0.8577 0.033 Uiso 1 1 calc R . .
C10 C 0.8469(2) -0.06520(19) 0.92510(10) 0.0327(5) Uani 1 1 d . . .
H10 H 0.949 -0.0481 0.9239 0.039 Uiso 1 1 calc R . .
C11 C 0.7941(3) -0.14799(19) 0.96656(10) 0.0355(6) Uani 1 1 d . . .
H11 H 0.8594 -0.1857 0.995 0.043 Uiso 1 1 calc R . .
C12 C 0.6466(3) -0.17563(19) 0.96647(10) 0.0339(5) Uani 1 1 d . . .
H12 H 0.6107 -0.2337 0.9943 0.041 Uiso 1 1 calc R . .
C13 C 0.5498(2) -0.11850(16) 0.92563(9) 0.0279(5) Uani 1 1 d . . .
H13 H 0.4486 -0.1387 0.9255 0.033 Uiso 1 1 calc R . .
C14 C 0.1300(2) -0.16768(15) 0.80269(8) 0.0212(4) Uani 1 1 d . . .
H14 H 0.0428 -0.1176 0.8113 0.025 Uiso 1 1 calc R . .
C15 C 0.1109(3) -0.22316(17) 0.73760(9) 0.0310(5) Uani 1 1 d . . .
H15B H 0.2006 -0.2674 0.7268 0.037 Uiso 1 1 calc R . .
H15A H 0.0983 -0.1623 0.7051 0.037 Uiso 1 1 calc R . .
C16 C -0.0221(3) -0.30346(17) 0.73618(10) 0.0380(6) Uani 1 1 d . . .
H16B H -0.1128 -0.2576 0.742 0.046 Uiso 1 1 calc R . .
H16A H -0.0276 -0.3413 0.694 0.046 Uiso 1 1 calc R . .
C17 C -0.0137(3) -0.39487(17) 0.78763(10) 0.0371(5) Uani 1 1 d . . .
H17B H 0.0704 -0.4467 0.7791 0.045 Uiso 1 1 calc R . .
H17A H -0.1048 -0.4416 0.7871 0.045 Uiso 1 1 calc R . .
C18 C 0.0050(3) -0.33950(18) 0.85275(9) 0.0424(6) Uani 1 1 d . . .
H18B H 0.017 -0.4004 0.8853 0.051 Uiso 1 1 calc R . .
H18A H -0.0845 -0.2949 0.8634 0.051 Uiso 1 1 calc R . .
C19 C 0.1381(3) -0.26001(17) 0.85406(9) 0.0316(5) Uani 1 1 d . . .
H19B H 0.2285 -0.3062 0.8479 0.038 Uiso 1 1 calc R . .
H19A H 0.1445 -0.2226 0.8963 0.038 Uiso 1 1 calc R . .
C20 C 0.2575(2) 0.07745(16) 0.94665(8) 0.0249(4) Uani 1 1 d . . .
H20 H 0.3627 0.0994 0.9401 0.03 Uiso 1 1 calc R . .
C21 C 0.1635(3) 0.18575(17) 0.94561(9) 0.0297(5) Uani 1 1 d . . .
H21B H 0.0587 0.1644 0.9502 0.036 Uiso 1 1 calc R . .
H21A H 0.1757 0.2252 0.9042 0.036 Uiso 1 1 calc R . .
C22 C 0.2068(3) 0.26790(17) 0.99942(10) 0.0343(5) Uani 1 1 d . . .
H22B H 0.3088 0.295 0.9927 0.041 Uiso 1 1 calc R . .
H22A H 0.1411 0.3359 0.9989 0.041 Uiso 1 1 calc R . .
C23 C 0.1957(3) 0.20829(18) 1.06379(9) 0.0372(6) Uani 1 1 d . . .
H23B H 0.2317 0.261 1.0974 0.045 Uiso 1 1 calc R . .
H23A H 0.0913 0.1906 1.0729 0.045 Uiso 1 1 calc R . .
C24 C 0.2846(3) 0.09763(17) 1.06550(9) 0.0348(6) Uani 1 1 d . . .
H24B H 0.2676 0.058 1.1066 0.042 Uiso 1 1 calc R . .
H24A H 0.3906 0.1163 1.0625 0.042 Uiso 1 1 calc R . .
C25 C 0.2424(3) 0.01742(17) 1.01099(9) 0.0296(5) Uani 1 1 d . . .
H25B H 0.1395 -0.0085 1.0167 0.035 Uiso 1 1 calc R . .
H25A H 0.3065 -0.0514 1.0118 0.035 Uiso 1 1 calc R . .

loop_
_atom_site_aniso_label
_atom_site_aniso_U_11
_atom_site_aniso_U_22
_atom_site_aniso_U_33
_atom_site_aniso_U_23
_atom_site_aniso_U_13
_atom_site_aniso_U_12
P 0.0221(3) 0.0217(2) 0.0230(2) -0.00097(19) 0.0025(2) -0.0016(2)
N1 0.0247(11) 0.0279(9) 0.0213(9) -0.0055(7) 0.0043(8) -0.0067(8)
N2 0.0202(11) 0.0310(9) 0.0217(8) -0.0060(7) -0.0003(7) -0.0021(8)
C1 0.0228(12) 0.0202(9) 0.0197(9) 0.0003(7) -0.0017(9) 0.0016(8)
C2 0.0230(12) 0.0247(9) 0.0245(9) -0.0011(7) 0.0043(9) -0.0062(9)
C3 0.0361(14) 0.0322(11) 0.0306(11) 0.0025(8) -0.0003(10) -0.0003(10)
C4 0.0526(18) 0.0435(12) 0.0274(11) 0.0059(9) -0.0054(11) -0.0084(13)
C5 0.0507(18) 0.0512(14) 0.0227(11) -0.0068(10) 0.0056(11) -0.0125(13)
C6 0.0501(18) 0.0494(14) 0.0359(13) -0.0125(11) 0.0056(12) 0.0084(12)
C7 0.0402(15) 0.0339(11) 0.0283(11) -0.0021(9) 0.0015(10) 0.0060(11)
C8 0.0199(12) 0.0249(10) 0.0197(10) -0.0051(7) 0.0008(8) -0.0021(8)
C9 0.0230(13) 0.0285(10) 0.0311(11) -0.0028(9) 0.0039(9) -0.0044(9)
C10 0.0164(13) 0.0423(12) 0.0393(11) -0.0130(10) -0.0007(9) -0.0006(10)
C11 0.0288(16) 0.0459(13) 0.0318(11) -0.0016(10) -0.0064(10) 0.0086(11)
C12 0.0256(15) 0.0432(13) 0.0331(12) 0.0082(10) -0.0010(10) 0.0019(10)
C13 0.0181(13) 0.0343(11) 0.0313(11) 0.0034(9) 0.0003(9) -0.0014(9)
C14 0.0182(13) 0.0236(10) 0.0219(10) -0.0022(8) -0.0016(8) -0.0017(8)
C15 0.0410(15) 0.0295(10) 0.0224(10) -0.0021(8) -0.0031(10) -0.0020(10)
C16 0.0381(15) 0.0364(11) 0.0395(12) -0.0097(9) -0.0110(12) -0.0048(11)
C17 0.0325(15) 0.0291(10) 0.0497(13) -0.0066(9) 0.0003(11) -0.0080(11)
C18 0.0514(19) 0.0368(11) 0.0388(12) -0.0004(9) 0.0082(12) -0.0190(12)
C19 0.0356(15) 0.0330(11) 0.0263(11) 0.0026(8) -0.0030(10) -0.0077(10)
C20 0.0192(12) 0.0318(10) 0.0237(9) -0.0059(8) 0.0028(8) -0.0025(9)
C21 0.0325(15) 0.0295(11) 0.0271(10) -0.0006(8) -0.0003(10) -0.0009(10)
C22 0.0419(16) 0.0258(11) 0.0352(11) -0.0039(9) -0.0015(11) -0.0006(10)
C23 0.0474(17) 0.0353(12) 0.0288(11) -0.0102(9) 0.0043(11) -0.0044(11)
C24 0.0429(16) 0.0385(12) 0.0232(10) -0.0025(9) -0.0034(10) -0.0018(11)
C25 0.0323(14) 0.0299(10) 0.0265(10) -0.0027(8) -0.0020(9) 0.0017(10)

loop_
_atom_type_symbol
_atom_type_description
_atom_type_scat_dispersion_real
_atom_type_scat_dispersion_imag
_atom_type_scat_source
C C 0.0033 0.0016 'International Tables Vol C Tables 4.2.6.8 and 6.1.1.4'
H H 0 0 'International Tables Vol C Tables 4.2.6.8 and 6.1.1.4'
N N 0.0061 0.0033 'International Tables Vol C Tables 4.2.6.8 and 6.1.1.4'
P P 0.1023 0.0942 'International Tables Vol C Tables 4.2.6.8 and 6.1.1.4'

loop_
_geom_angle_atom_site_label_1
_geom_angle_atom_site_label_2
_geom_angle_atom_site_label_3
_geom_angle
_geom_angle_site_symmetry_1
_geom_angle_site_symmetry_3
_geom_angle_publ_flag
C8 P C2 103.44(9) . . ?
C8 P C1 100.25(9) . . ?
C2 P C1 102.05(9) . . ?
C1 N1 C14 124.39(17) . . ?
C1 N2 C20 119.63(17) . . ?
N2 C1 N1 120.56(19) . . ?
N2 C1 P 122.97(14) . . ?
N1 C1 P 116.46(14) . . ?
C7 C2 C3 118.21(18) . . ?
C7 C2 P 125.18(15) . . ?
C3 C2 P 116.57(15) . . ?
C4 C3 C2 120.9(2) . . ?
C5 C4 C3 120.1(2) . . ?
C6 C5 C4 119.9(2) . . ?
C5 C6 C7 120.4(2) . . ?
C2 C7 C6 120.5(2) . . ?
C13 C8 C9 117.95(19) . . ?
C13 C8 P 123.47(16) . . ?
C9 C8 P 118.30(15) . . ?
C10 C9 C8 121.40(19) . . ?
C11 C10 C9 119.8(2) . . ?
C12 C11 C10 119.9(2) . . ?
C11 C12 C13 120.2(2) . . ?
C8 C13 C12 120.7(2) . . ?
N1 C14 C15 108.82(16) . . ?
N1 C14 C19 111.97(17) . . ?
C15 C14 C19 110.14(15) . . ?
C14 C15 C16 111.49(18) . . ?
C17 C16 C15 111.96(18) . . ?
C16 C17 C18 110.53(16) . . ?
C17 C18 C19 111.18(18) . . ?
C18 C19 C14 112.04(18) . . ?
N2 C20 C21 111.01(16) . . ?
N2 C20 C25 109.14(16) . . ?
C21 C20 C25 109.87(16) . . ?
C20 C21 C22 111.13(18) . . ?
C23 C22 C21 110.83(17) . . ?
C24 C23 C22 111.75(18) . . ?
C23 C24 C25 111.42(18) . . ?
C24 C25 C20 111.31(17) . . ?

loop_
_geom_bond_atom_site_label_1
_geom_bond_atom_site_label_2
_geom_bond_distance
_geom_bond_site_symmetry_2
_geom_bond_publ_flag
P C8 1.831(2) . ?
P C2 1.8327(18) . ?
P C1 1.878(2) . ?
N1 C1 1.364(2) . ?
N1 C14 1.463(3) . ?
N2 C1 1.286(2) . ?
N2 C20 1.468(2) . ?
C2 C7 1.389(3) . ?
C2 C3 1.393(3) . ?
C3 C4 1.386(3) . ?
C4 C5 1.373(3) . ?
C5 C6 1.372(3) . ?
C6 C7 1.390(3) . ?
C8 C13 1.390(3) . ?
C8 C9 1.398(3) . ?
C9 C10 1.385(3) . ?
C10 C11 1.383(3) . ?
C11 C12 1.380(3) . ?
C12 C13 1.397(3) . ?
C14 C15 1.522(2) . ?
C14 C19 1.524(3) . ?
C15 C16 1.527(3) . ?
C16 C17 1.517(3) . ?
C17 C18 1.522(3) . ?
C18 C19 1.523(3) . ?
C20 C21 1.521(3) . ?
C20 C25 1.527(3) . ?
C21 C22 1.531(3) . ?
C22 C23 1.523(3) . ?
C23 C24 1.519(3) . ?
C24 C25 1.525(3) . ?

loop_
_cod_related_entry_id
_cod_related_entry_database
_cod_related_entry_code
1 ChemSpider 21146171
